data_7010053
loop_
_publ_author_name
'Tao, Jun'
'Tong, Ming-Liang'
'Chen, Xiao-Ming'

_publ_section_title
;
 Hydrothermal synthesis and crystal structures of three-dimensional
 co-ordination frameworks constructed with mixed terephthalate (tp) and
 4,4'-bipyridine (4,4'-bipy) ligands: [M(tp)(4,4'-bipy)]
 (M&#x2005;=&#x2005;CoII, CdII or ZnII)
;
_journal_issue 20
_journal_name_full 'Journal of the Chemical Society, Dalton Transactions'
_journal_page_first 3669
_journal_paper_doi 10.1039/b005438k
_journal_year 2000
_chemical_formula_sum 'C18 H12 Cd N2 O4'
_chemical_formula_weight 432.70
_chemical_name_systematic
;
 ?
;
_space_group_IT_number 15
_symmetry_cell_setting monoclinic
_symmetry_space_group_name_Hall '-C 2yc'
_symmetry_space_group_name_H-M 'C 1 2/c 1'
_atom_sites_solution_hydrogens geom
_atom_sites_solution_primary direct
_atom_sites_solution_secondary difmap
_audit_creation_method SHELXL-97
_cell_angle_alpha 90.00
_cell_angle_beta 111.99(3)
_cell_angle_gamma 90.00
_cell_formula_units_Z 8
_cell_length_a 16.108(3)
_cell_length_b 11.675(2)
_cell_length_c 20.171(4)
_cell_measurement_temperature 293(2)
_cell_volume 3517.4(14)
_computing_cell_refinement 'Bruker SMART'
_computing_data_collection 'Bruker SMART'
_computing_data_reduction 'Bruker SAINT+ (Bruker, 1999)'
_computing_molecular_graphics 'Bruker SHELXTL'
_computing_publication_material 'Bruker SHELXTL'
_computing_structure_refinement 'SHELXL-97 (Sheldrick, 1997)'
_computing_structure_solution 'SHELXS-97 (Sheldrick, 1990)'
_diffrn_ambient_temperature 293(2)
_diffrn_measured_fraction_theta_full 0.470
_diffrn_measured_fraction_theta_max 0.470
_diffrn_measurement_device_type 'CCD area detector'
_diffrn_measurement_method 'phi and omega scans'
_diffrn_radiation_monochromator graphite
_diffrn_radiation_source 'fine-focus sealed tube'
_diffrn_radiation_type MoK\a
_diffrn_radiation_wavelength 0.71073
_diffrn_reflns_av_R_equivalents 0.0185
_diffrn_reflns_av_sigmaI/netI 0.0251
_diffrn_reflns_limit_h_max 21
_diffrn_reflns_limit_h_min -22
_diffrn_reflns_limit_k_max 16
_diffrn_reflns_limit_k_min -16
_diffrn_reflns_limit_l_max 22
_diffrn_reflns_limit_l_min -28
_diffrn_reflns_number 12474
_diffrn_reflns_theta_full 30.04
_diffrn_reflns_theta_max 30.04
_diffrn_reflns_theta_min 4.12
_exptl_absorpt_coefficient_mu 1.265
_exptl_absorpt_correction_T_max 0.9394
_exptl_absorpt_correction_T_min 0.7427
_exptl_absorpt_correction_type none
_exptl_crystal_colour colorless
_exptl_crystal_density_diffrn 1.634
_exptl_crystal_density_method 'not measured'
_exptl_crystal_description plate
_exptl_crystal_F_000 1712
_exptl_crystal_size_max 0.25
_exptl_crystal_size_mid 0.10
_exptl_crystal_size_min 0.05
_refine_diff_density_max 0.782
_refine_diff_density_min -0.296
_refine_diff_density_rms 0.077
_refine_ls_extinction_coef 0.00000(6)
_refine_ls_extinction_expression Fc^*^=kFc[1+0.001xFc^2^\l^3^/sin(2\q)]^-1/4^
_refine_ls_extinction_method SHELXL
_refine_ls_goodness_of_fit_ref 1.045
_refine_ls_hydrogen_treatment mixed
_refine_ls_matrix_type full
_refine_ls_number_parameters 227
_refine_ls_number_reflns 5064
_refine_ls_number_restraints 0
_refine_ls_restrained_S_all 1.045
_refine_ls_R_factor_all 0.0355
_refine_ls_R_factor_gt 0.0260
_refine_ls_shift/su_max 6.739
_refine_ls_shift/su_mean 0.030
_refine_ls_structure_factor_coef Fsqd
_refine_ls_weighting_details 'w=1/[\s^2^(Fo^2^)+(0.0392P)^2^+0.2296P] where P=(Fo^2^+2Fc^2^)/3'
_refine_ls_weighting_scheme calc
_refine_ls_wR_factor_gt 0.0672
_refine_ls_wR_factor_ref 0.0707
_reflns_number_gt 4139
_reflns_number_total 5064
_reflns_threshold_expression >2sigma(I)
_cod_data_source_file b005438k.txt
_cod_data_source_block complex2
_cod_depositor_comments
;
The following automatic conversions were performed:
'_symmetry_cell_setting' value 'Monoclinic' changed to 'monoclinic'
according to '/home/saulius/struct/CIF-dictionaries/cif_core.dic'
dictionary named 'cif_core.dic' version 2.4.1 from 2010-06-29.

Automatic conversion script
Id: cif_fix_enum 1527 2010-12-29 10:47:43Z saulius 

The following automatic conversions were performed:

'_refine_ls_weighting_scheme' value 'calc
w=1/[\s^2^(Fo^2^)+(0.0392P)^2^+0.2296P] where P=(Fo^2^+2Fc^2^)/3' was
changed to 'calc'. New tag '_refine_ls_weighting_details' was
created. The value of the new tag was set to
'w=1/[\s^2^(Fo^2^)+(0.0392P)^2^+0.2296P] where P=(Fo^2^+2Fc^2^)/3'.

Automatic conversion script
Id: cif_fix_values 3143 2015-03-26 13:38:13Z robertas 
;
_cod_original_cell_volume 3517.4(11)
_cod_original_sg_symbol_H-M C2/c
_cod_database_code 7010053

loop_
_symmetry_equiv_pos_as_xyz
'x, y, z'
'-x, y, -z+1/2'
'x+1/2, y+1/2, z'
'-x+1/2, y+1/2, -z+1/2'
'-x, -y, -z'
'x, -y, z-1/2'
'-x+1/2, -y+1/2, -z'
'x+1/2, -y+1/2, z-1/2'

loop_
_atom_site_label
_atom_site_type_symbol
_atom_site_fract_x
_atom_site_fract_y
_atom_site_fract_z
_atom_site_U_iso_or_equiv
_atom_site_adp_type
_atom_site_occupancy
_atom_site_calc_flag
_atom_site_refinement_flags
_atom_site_disorder_assembly
_atom_site_disorder_group
Cd1 Cd 0.079178(9) 0.294646(12) 0.196553(7) 0.02591(6) Uani 1 d . . .
N1 N 0.07459(12) 0.49096(16) 0.19131(9) 0.0357(4) Uani 1 d . . .
N2 N 0.06357(13) 1.09506(17) 0.19068(11) 0.0414(5) Uani 1 d . . .
O1 O 0.06798(13) 0.31191(18) 0.06458(11) 0.0605(6) Uani 1 d . . .
O2 O 0.18894(12) 0.26367(19) 0.15411(9) 0.0564(5) Uani 1 d . . .
O3 O 0.19536(12) 0.28333(15) 0.30819(8) 0.0460(4) Uani 1 d . . .
C2 C 0.02672(18) 0.6654(2) 0.12549(14) 0.0446(6) Uani 1 d . . .
H2A H -0.0056 0.7023 0.0807 0.080 Uiso 1 d R . .
C3 C 0.06944(14) 0.7304(2) 0.18634(13) 0.0369(5) Uani 1 d . . .
C4 C 0.11496(17) 0.6716(2) 0.24958(14) 0.0450(6) Uani 1 d . . .
H4A H 0.1460 0.7133 0.2928 0.080 Uiso 1 d R . .
C5 C 0.11548(17) 0.5541(2) 0.24980(13) 0.0436(5) Uani 1 d . . .
H5A H 0.1468 0.5152 0.2941 0.080 Uiso 1 d R . .
C6 C 0.06758(15) 0.85718(19) 0.18569(12) 0.0373(5) Uani 1 d . . .
C7 C -0.00840(17) 0.9184(2) 0.14593(15) 0.0519(7) Uani 1 d . . .
H7A H -0.0610 0.8787 0.1155 0.080 Uiso 1 d R . .
C8 C -0.00791(17) 1.0363(2) 0.15020(15) 0.0523(6) Uani 1 d . . .
H8A H -0.0614 1.0778 0.1233 0.080 Uiso 1 d R . .
C9 C 0.13771(16) 1.0370(2) 0.22800(15) 0.0471(6) Uani 1 d . . .
H9A H 0.1901 1.0793 0.2565 0.080 Uiso 1 d R . .
C10 C 0.14207(16) 0.9193(2) 0.22723(15) 0.0469(6) Uani 1 d . . .
H10A H 0.1963 0.8803 0.2554 0.080 Uiso 1 d R . .
C11 C 0.14727(16) 0.2819(2) 0.08946(13) 0.0402(5) Uani 1 d . . .
C12 C 0.19910(17) 0.2651(2) 0.04172(12) 0.0417(5) Uani 1 d . . .
C13 C 0.2469(2) 0.1648(3) 0.04671(16) 0.0577(7) Uani 1 d . . .
C14 C 0.2028(2) 0.3511(3) -0.00419(15) 0.0567(7) Uani 1 d . . .
C15 C 0.15346(14) 0.28676(17) 0.34891(11) 0.0308(4) Uani 1 d . . .
C1 C 0.03163(18) 0.54813(19) 0.13008(13) 0.0448(6) Uani 1 d . . .
H1A H 0.0026 0.5043 0.0873 0.080 Uiso 1 d R . .
C16 C 0.20288(13) 0.26848(18) 0.42731(10) 0.0298(4) Uani 1 d . . .
C18 C 0.15898(15) 0.2757(2) 0.47492(12) 0.0407(5) Uani 1 d . . .
C17 C 0.29357(15) 0.2433(2) 0.45260(12) 0.0417(5) Uani 1 d . . .
O4 O 0.07059(11) 0.30383(15) 0.32525(9) 0.0473(4) Uani 1 d . . .

loop_
_atom_site_aniso_label
_atom_site_aniso_U_11
_atom_site_aniso_U_22
_atom_site_aniso_U_33
_atom_site_aniso_U_23
_atom_site_aniso_U_13
_atom_site_aniso_U_12
Cd1 0.02943(9) 0.02490(8) 0.02414(8) 0.00047(5) 0.01087(6) 0.00118(5)
N1 0.0443(11) 0.0245(9) 0.0361(10) 0.0009(7) 0.0127(9) 0.0002(7)
N2 0.0421(11) 0.0282(10) 0.0531(12) 0.0002(8) 0.0169(10) 0.0003(8)
O1 0.0437(11) 0.0946(17) 0.0467(11) -0.0070(10) 0.0210(9) 0.0135(10)
O2 0.0492(11) 0.0926(15) 0.0335(9) -0.0031(9) 0.0226(8) 0.0030(10)
O3 0.0457(10) 0.0675(12) 0.0242(8) 0.0031(7) 0.0123(7) 0.0034(8)
C2 0.0543(15) 0.0323(11) 0.0406(13) 0.0053(10) 0.0103(11) 0.0020(11)
C3 0.0361(12) 0.0272(11) 0.0478(14) 0.0014(9) 0.0162(11) 0.0006(8)
C4 0.0499(14) 0.0320(12) 0.0436(14) -0.0019(10) 0.0064(11) -0.0010(10)
C5 0.0542(14) 0.0297(12) 0.0390(13) 0.0029(9) 0.0084(11) -0.0003(10)
C6 0.0422(12) 0.0254(11) 0.0452(13) 0.0020(9) 0.0173(10) 0.0021(8)
C7 0.0437(14) 0.0318(12) 0.0638(17) -0.0017(11) 0.0013(12) 0.0009(10)
C8 0.0457(14) 0.0322(12) 0.0667(17) 0.0028(12) 0.0071(12) 0.0063(10)
C9 0.0380(12) 0.0294(12) 0.0691(17) -0.0010(11) 0.0145(12) 0.0005(10)
C10 0.0360(12) 0.0303(12) 0.0674(17) 0.0027(11) 0.0114(11) 0.0039(9)
C11 0.0405(13) 0.0494(14) 0.0358(12) -0.0074(10) 0.0202(10) -0.0033(10)
C12 0.0417(13) 0.0580(15) 0.0292(11) -0.0043(10) 0.0177(10) 0.0038(11)
C13 0.0665(18) 0.0643(18) 0.0543(17) 0.0091(14) 0.0363(15) 0.0136(15)
C14 0.0691(18) 0.0610(18) 0.0519(16) 0.0065(13) 0.0365(14) 0.0156(14)
C15 0.0335(10) 0.0297(10) 0.0233(9) 0.0007(7) 0.0039(8) -0.0054(8)
C1 0.0589(15) 0.0290(11) 0.0384(12) 0.0002(9) 0.0088(11) -0.0003(10)
C16 0.0278(10) 0.0368(11) 0.0231(9) 0.0017(8) 0.0075(8) -0.0002(8)
C18 0.0271(10) 0.0666(17) 0.0265(11) 0.0061(10) 0.0080(9) 0.0071(10)
C17 0.0297(11) 0.0675(16) 0.0263(11) 0.0037(11) 0.0086(9) 0.0074(11)
O4 0.0282(8) 0.0682(13) 0.0355(9) 0.0148(8) 0.0004(7) -0.0022(7)

loop_
_atom_type_symbol
_atom_type_description
_atom_type_scat_dispersion_real
_atom_type_scat_dispersion_imag
_atom_type_scat_source
C C 0.0033 0.0016 'International Tables Vol C Tables 4.2.6.8 and 6.1.1.4'
H H 0.0000 0.0000 'International Tables Vol C Tables 4.2.6.8 and 6.1.1.4'
N N 0.0061 0.0033 'International Tables Vol C Tables 4.2.6.8 and 6.1.1.4'
O O 0.0106 0.0060 'International Tables Vol C Tables 4.2.6.8 and 6.1.1.4'
Cd Cd -0.8075 1.2024 'International Tables Vol C Tables 4.2.6.8 and 6.1.1.4'

loop_
_geom_angle_atom_site_label_1
_geom_angle_atom_site_label_2
_geom_angle_atom_site_label_3
_geom_angle
_geom_angle_site_symmetry_1
_geom_angle_site_symmetry_3
_geom_angle_publ_flag
O2 Cd1 O4 148.42(7) . 2 ?
O2 Cd1 N1 99.11(7) . . ?
O4 Cd1 N1 86.03(6) 2 . ?
O2 Cd1 O3 84.15(7) . . ?
O4 Cd1 O3 126.58(7) 2 . ?
N1 Cd1 O3 95.83(6) . . ?
O2 Cd1 N2 84.61(7) . 1_545 ?
O4 Cd1 N2 87.21(6) 2 1_545 ?
N1 Cd1 N2 172.15(7) . 1_545 ?
O3 Cd1 N2 91.41(6) . 1_545 ?
O2 Cd1 O1 52.52(7) . . ?
O4 Cd1 O1 97.78(7) 2 . ?
N1 Cd1 O1 83.51(6) . . ?
O3 Cd1 O1 135.57(6) . . ?
N2 Cd1 O1 93.45(7) 1_545 . ?
C5 N1 C1 116.8(2) . . ?
C5 N1 Cd1 120.91(15) . . ?
C1 N1 Cd1 122.32(15) . . ?
C8 N2 C9 118.2(2) . . ?
C8 N2 Cd1 126.73(16) . 1_565 ?
C9 N2 Cd1 114.86(16) . 1_565 ?
C11 O1 Cd1 84.12(15) . . ?
C11 O2 Cd1 100.27(15) . . ?
C15 O3 Cd1 101.43(14) . . ?
C1 C2 C3 119.3(2) . . ?
C2 C3 C4 117.3(2) . . ?
C2 C3 C6 122.5(2) . . ?
C4 C3 C6 120.2(2) . . ?
C5 C4 C3 119.8(2) . . ?
N1 C5 C4 123.3(2) . . ?
C10 C6 C7 117.3(2) . . ?
C10 C6 C3 120.6(2) . . ?
C7 C6 C3 122.1(2) . . ?
C8 C7 C6 119.7(2) . . ?
N2 C8 C7 122.6(2) . . ?
N2 C9 C10 122.7(2) . . ?
C9 C10 C6 119.6(2) . . ?
O1 C11 O2 123.1(2) . . ?
O1 C11 C12 120.9(2) . . ?
O2 C11 C12 116.0(2) . . ?
C14 C12 C13 120.1(2) . . ?
C14 C12 C11 120.5(2) . . ?
C13 C12 C11 119.4(2) . . ?
C12 C13 C14 120.2(3) . 7 ?
C12 C14 C13 119.7(3) . 7 ?
O3 C15 O4 121.2(2) . . ?
O3 C15 C16 119.21(19) . . ?
O4 C15 C16 119.6(2) . . ?
N1 C1 C2 123.6(2) . . ?
C17 C16 C18 119.8(2) . . ?
C17 C16 C15 119.30(19) . . ?
C18 C16 C15 120.93(19) . . ?
C17 C18 C16 119.6(2) 7_556 . ?
C16 C17 C18 120.6(2) . 7_556 ?
C15 O4 Cd1 164.10(15) . 2 ?

loop_
_geom_bond_atom_site_label_1
_geom_bond_atom_site_label_2
_geom_bond_distance
_geom_bond_site_symmetry_2
_geom_bond_publ_flag
Cd1 O2 2.2636(17) . ?
Cd1 O4 2.2869(18) 2 ?
Cd1 N1 2.2944(19) . ?
Cd1 O3 2.3312(19) . ?
Cd1 N2 2.342(2) 1_545 ?
Cd1 O1 2.608(2) . ?
N1 C5 1.337(3) . ?
N1 C1 1.345(3) . ?
N2 C8 1.326(3) . ?
N2 C9 1.334(3) . ?
N2 Cd1 2.342(2) 1_565 ?
O1 C11 1.235(3) . ?
O2 C11 1.241(3) . ?
O3 C15 1.244(3) . ?
C2 C1 1.373(3) . ?
C2 C3 1.387(3) . ?
C3 C4 1.391(3) . ?
C3 C6 1.480(3) . ?
C4 C5 1.371(3) . ?
C6 C10 1.384(3) . ?
C6 C7 1.385(3) . ?
C7 C8 1.379(3) . ?
C9 C10 1.377(3) . ?
C11 C12 1.505(3) . ?
C12 C14 1.383(4) . ?
C12 C13 1.384(4) . ?
C13 C14 1.395(4) 7 ?
C14 C13 1.395(4) 7 ?
C15 O4 1.254(3) . ?
C15 C16 1.496(3) . ?
C16 C17 1.387(3) . ?
C16 C18 1.392(3) . ?
C18 C17 1.391(3) 7_556 ?
C17 C18 1.391(3) 7_556 ?
O4 Cd1 2.2869(18) 2 ?
